data_7150750
loop_
_publ_author_name
'Olson, Mark A.'
'Braunschweig, Adam B.'
'Ikeda, Taichi'
'Fang, Lei'
'Trabolsi, Ali'
'Slawin, Alexandra M. Z.'
'Khan, Saeed I.'
'Stoddart, J. Fraser'

_publ_section_title
;
 Thermodynamic forecasting of mechanically interlocked switches
;
_journal_issue 21
_journal_name_full 'Organic &amp; Biomolecular Chemistry'
_journal_page_first 4391
_journal_page_last 4405
_journal_paper_doi 10.1039/B911874H
_journal_volume 7
_journal_year 2009
_chemical_formula_moiety 'C37 H34 N4, C6 H4 S4, 4(F6 P), 1.8(C2 H3 N)'
_chemical_formula_sum 'C46.6 H43.4 F24 N5.8 P4 S4'
_chemical_formula_weight 1392.79
_chemical_name_systematic
;
?
;
_space_group_IT_number 14
_symmetry_cell_setting monoclinic
_symmetry_space_group_name_Hall '-P 2yn'
_symmetry_space_group_name_H-M 'P 1 21/n 1'
_atom_sites_solution_hydrogens geom
_atom_sites_solution_primary direct
_atom_sites_solution_secondary difmap
_audit_creation_method SHELXL-97
_cell_angle_alpha 90.00
_cell_angle_beta 106.5760(10)
_cell_angle_gamma 90.00
_cell_formula_units_Z 2
_cell_length_a 10.8498(8)
_cell_length_b 19.3989(14)
_cell_length_c 13.8729(10)
_cell_measurement_reflns_used 4913
_cell_measurement_temperature 120(2)
_cell_measurement_theta_max 27.10
_cell_measurement_theta_min 2.22
_cell_volume 2798.5(4)
_computing_cell_refinement 'Bruker SMART'
_computing_data_collection 'Bruker SMART'
_computing_data_reduction 'Bruker SAINT'
_computing_molecular_graphics 'Bruker SHELXTL'
_computing_publication_material 'Bruker SHELXTL'
_computing_structure_refinement 'SHELXL-97 (Sheldrick, 1997)'
_computing_structure_solution 'SHELXS-97 (Sheldrick, 1990)'
_diffrn_ambient_temperature 120(2)
_diffrn_measured_fraction_theta_full 0.998
_diffrn_measured_fraction_theta_max 0.964
_diffrn_measurement_device_type 'CCD area detector'
_diffrn_measurement_method 'phi and omega scans'
_diffrn_radiation_monochromator graphite
_diffrn_radiation_source 'fine-focus sealed tube'
_diffrn_radiation_type MoK\a
_diffrn_radiation_wavelength 0.71073
_diffrn_reflns_av_R_equivalents 0.0292
_diffrn_reflns_av_sigmaI/netI 0.0359
_diffrn_reflns_limit_h_max 13
_diffrn_reflns_limit_h_min -14
_diffrn_reflns_limit_k_max 25
_diffrn_reflns_limit_k_min 0
_diffrn_reflns_limit_l_max 18
_diffrn_reflns_limit_l_min 0
_diffrn_reflns_number 17729
_diffrn_reflns_theta_full 27.50
_diffrn_reflns_theta_max 28.32
_diffrn_reflns_theta_min 1.86
_exptl_absorpt_coefficient_mu 0.406
_exptl_absorpt_correction_T_max 0.9605
_exptl_absorpt_correction_T_min 0.8012
_exptl_absorpt_correction_type multi-scan
_exptl_absorpt_process_details 'Sadabs (Bruker)'
_exptl_crystal_colour green
_exptl_crystal_density_diffrn 1.653
_exptl_crystal_density_method 'not measured'
_exptl_crystal_description block
_exptl_crystal_F_000 1407.2
_exptl_crystal_size_max 0.40
_exptl_crystal_size_mid 0.20
_exptl_crystal_size_min 0.10
_refine_diff_density_max 0.459
_refine_diff_density_min -0.325
_refine_diff_density_rms 0.058
_refine_ls_extinction_method none
_refine_ls_goodness_of_fit_ref 1.035
_refine_ls_hydrogen_treatment constr
_refine_ls_matrix_type full
_refine_ls_number_parameters 436
_refine_ls_number_reflns 6723
_refine_ls_number_restraints 0
_refine_ls_restrained_S_all 1.035
_refine_ls_R_factor_all 0.0895
_refine_ls_R_factor_gt 0.0525
_refine_ls_shift/su_max 0.000
_refine_ls_shift/su_mean 0.000
_refine_ls_structure_factor_coef Fsqd
_refine_ls_weighting_details 'calc w=1/[\s^2^(Fo^2^)+(0.0743P)^2^+1.5622P] where P=(Fo^2^+2Fc^2^)/3'
_refine_ls_weighting_scheme calc
_refine_ls_wR_factor_gt 0.1371
_refine_ls_wR_factor_ref 0.1562
_reflns_number_gt 4363
_reflns_number_total 6723
_reflns_threshold_expression >2sigma(I)
_cod_data_source_file B911874H.txt
_cod_data_source_block stod2604smnew
_cod_depositor_comments
;
The following automatic conversions were performed:
'_symmetry_cell_setting' value 'Monoclinic' changed to 'monoclinic'
according to '/home/saulius/struct/CIF-dictionaries/cif_core.dic'
dictionary named 'cif_core.dic' version 2.4.1 from 2010-06-29.

Automatic conversion script
Id: cif_fix_enum 1527 2010-12-29 10:47:43Z saulius 
;
_cod_original_sg_symbol_H-M 'P 21/n'
_cod_original_formula_sum 'C46.60 H43.40 F24 N5.80 P4 S4'
_cod_database_code 7150750

loop_
_symmetry_equiv_pos_as_xyz
'x, y, z'
'-x+1/2, y+1/2, -z+1/2'
'-x, -y, -z'
'x-1/2, -y-1/2, z-1/2'

loop_
_atom_site_label
_atom_site_type_symbol
_atom_site_fract_x
_atom_site_fract_y
_atom_site_fract_z
_atom_site_U_iso_or_equiv
_atom_site_adp_type
_atom_site_occupancy
_atom_site_symmetry_multiplicity
_atom_site_calc_flag
_atom_site_refinement_flags
_atom_site_disorder_assembly
_atom_site_disorder_group
P1 P 0.51649(8) 0.40256(4) 0.81579(7) 0.0549(2) Uani 1 1 d . . .
F1 F 0.63469(17) 0.35369(10) 0.81689(15) 0.0659(5) Uani 1 1 d . . .
F2 F 0.3981(2) 0.45091(11) 0.8133(2) 0.0993(8) Uani 1 1 d . . 1
F3 F 0.42955(18) 0.36073(10) 0.72108(16) 0.0716(6) Uani 1 1 d . . .
F4 F 0.6046(2) 0.44376(10) 0.90997(16) 0.0741(6) Uani 1 1 d . . .
F5 F 0.5602(2) 0.45387(11) 0.74176(16) 0.0817(6) Uani 1 1 d . . .
F6 F 0.4744(2) 0.35073(11) 0.88897(18) 0.0865(7) Uani 1 1 d . . .
P2 P 0.01554(8) 0.20616(4) 0.92930(6) 0.0511(2) Uani 1 1 d . . .
F7 F 0.0951(4) 0.1868(3) 1.0430(3) 0.0942(13) Uani 0.58 1 d P A 1
F8 F -0.0634(4) 0.2272(2) 0.8225(3) 0.0781(11) Uani 0.58 1 d P A 1
F9 F 0.1097(4) 0.1571(2) 0.8948(4) 0.0829(13) Uani 0.58 1 d P A 1
F10 F -0.0655(4) 0.2577(3) 0.9721(4) 0.0916(16) Uani 0.58 1 d P A 1
F11 F 0.1189(4) 0.26773(19) 0.9377(5) 0.0914(14) Uani 0.58 1 d P A 1
F12 F -0.0787(4) 0.1461(2) 0.9308(5) 0.0876(13) Uani 0.58 1 d P A 1
F13 F -0.0661(6) 0.1848(4) 1.0016(4) 0.0830(16) Uani 0.42 1 d P A 2
F14 F 0.0854(5) 0.2287(4) 0.8494(4) 0.099(2) Uani 0.42 1 d P A 2
F15 F -0.0820(7) 0.1593(6) 0.8481(7) 0.140(3) Uani 0.42 1 d P A 2
F16 F 0.1042(8) 0.2528(6) 1.0077(8) 0.140(3) Uani 0.42 1 d P A 2
F17 F -0.0860(7) 0.2674(4) 0.8989(11) 0.145(3) Uani 0.42 1 d P A 2
F18 F 0.1073(7) 0.1469(4) 0.9643(12) 0.145(3) Uani 0.42 1 d P A 2
S1 S 0.60193(8) 0.02222(4) -0.11119(5) 0.0510(2) Uani 1 1 d . . .
S2 S 0.69293(9) -0.01238(4) 0.10489(6) 0.0560(2) Uani 1 1 d . . .
N1 N 0.5302(3) 0.20475(11) -0.18494(17) 0.0475(6) Uani 1 1 d . . .
N2 N 0.4874(3) 0.11577(11) 0.29359(16) 0.0447(6) Uani 1 1 d . . .
C1 C 0.5384(4) 0.20799(15) -0.2909(2) 0.0601(9) Uani 1 1 d . . .
H1A H 0.6191 0.2310 -0.2929 0.072 Uiso 1 1 calc R . .
H1B H 0.4649 0.2344 -0.3337 0.072 Uiso 1 1 calc R . .
C2 C 0.6369(3) 0.20044(14) -0.1094(2) 0.0508(7) Uani 1 1 d . . .
H2 H 0.7177 0.2060 -0.1223 0.061 Uiso 1 1 calc R . .
C3 C 0.6330(3) 0.18798(14) -0.0121(2) 0.0447(6) Uani 1 1 d . . .
H3 H 0.7107 0.1852 0.0411 0.054 Uiso 1 1 calc R . .
C4 C 0.5155(3) 0.17954(12) 0.00791(19) 0.0374(6) Uani 1 1 d . . .
C5 C 0.4055(3) 0.18692(14) -0.0732(2) 0.0480(7) Uani 1 1 d . . .
H5 H 0.3229 0.1834 -0.0627 0.058 Uiso 1 1 calc R . .
C6 C 0.4155(3) 0.19928(15) -0.1684(2) 0.0544(8) Uani 1 1 d . . .
H6 H 0.3397 0.2040 -0.2229 0.065 Uiso 1 1 calc R . .
C7 C 0.5071(3) 0.16057(12) 0.10952(19) 0.0370(6) Uani 1 1 d . . .
C8 C 0.6151(3) 0.14437(14) 0.1871(2) 0.0457(6) Uani 1 1 d . . .
H8 H 0.6981 0.1485 0.1776 0.055 Uiso 1 1 calc R . .
C9 C 0.6026(3) 0.12230(16) 0.2780(2) 0.0531(7) Uani 1 1 d . . .
H9 H 0.6776 0.1115 0.3308 0.064 Uiso 1 1 calc R . .
C10 C 0.3817(3) 0.13274(14) 0.2217(2) 0.0502(7) Uani 1 1 d . . .
H10 H 0.3002 0.1288 0.2340 0.060 Uiso 1 1 calc R . .
C11 C 0.3889(3) 0.15589(14) 0.1298(2) 0.0458(7) Uani 1 1 d . . .
H11 H 0.3125 0.1688 0.0797 0.055 Uiso 1 1 calc R . .
C12 C 0.4754(3) 0.08286(15) 0.3880(2) 0.0539(8) Uani 1 1 d . . .
H12A H 0.3956 0.0987 0.4022 0.065 Uiso 1 1 calc R . .
H12B H 0.5495 0.0960 0.4454 0.065 Uiso 1 1 calc R . .
C13 C 0.4719(3) 0.00520(14) 0.37438(19) 0.0471(7) Uani 1 1 d . . .
C14 C 0.3555(3) -0.02849(15) 0.3380(2) 0.0508(7) Uani 1 1 d . C .
H14 H 0.2776 -0.0037 0.3291 0.061 Uiso 1 1 calc R . .
C15 C 0.3514(3) -0.09807(15) 0.3145(2) 0.0537(7) Uani 1 1 d . . .
H15 H 0.2710 -0.1206 0.2886 0.064 Uiso 0.90 1 calc PR B 1
C19B C 0.225(4) -0.124(2) 0.310(3) 0.081(3) Uani 0.10 1 d P C 2
H19G H 0.2044 -0.1134 0.3726 0.122 Uiso 0.10 1 calc PR C 2
H19H H 0.2232 -0.1745 0.3005 0.122 Uiso 0.10 1 calc PR C 2
H19I H 0.1606 -0.1030 0.2532 0.122 Uiso 0.10 1 calc PR C 2
C16 C 0.4644(3) -0.13440(14) 0.3289(2) 0.0500(7) Uani 1 1 d . . .
C17 C 0.5812(3) -0.10216(16) 0.3707(2) 0.0529(7) Uani 1 1 d . . .
H17 H 0.6588 -0.1278 0.3841 0.063 Uiso 0.90 1 calc PR C 1
C19A C 0.715(4) -0.139(2) 0.386(3) 0.081(3) Uani 0.10 1 d P C 2
H19D H 0.7836 -0.1111 0.4301 0.122 Uiso 0.10 1 calc PR C 2
H19E H 0.7320 -0.1454 0.3211 0.122 Uiso 0.10 1 calc PR C 2
H19F H 0.7135 -0.1845 0.4177 0.122 Uiso 0.10 1 calc PR C 2
C18 C 0.5850(3) -0.03222(15) 0.3932(2) 0.0492(7) Uani 1 1 d . C .
H18 H 0.6653 -0.0101 0.4214 0.059 Uiso 0.70 1 calc PR D 1
C19 C 0.7014(12) -0.0022(8) 0.4270(11) 0.081(3) Uani 0.30 1 d P C 2
H19A H 0.6941 0.0397 0.4643 0.122 Uiso 0.30 1 calc PR C 2
H19B H 0.7335 0.0096 0.3699 0.122 Uiso 0.30 1 calc PR C 2
H19C H 0.7614 -0.0343 0.4715 0.122 Uiso 0.30 1 calc PR C 2
C20 C 0.7657(4) 0.01862(17) -0.0541(3) 0.0653(9) Uani 1 1 d . E .
H20 H 0.8250 0.0274 -0.0916 0.078 Uiso 1 1 calc R E .
C21 C 0.8065(4) 0.00355(19) 0.0417(3) 0.0667(9) Uani 1 1 d . E .
H21 H 0.8959 0.0014 0.0757 0.080 Uiso 1 1 calc R E .
C22 C 0.5609(3) 0.00196(13) -0.0011(2) 0.0455(7) Uani 1 1 d . . .
N3 N 1.1514(4) 0.18931(17) 0.6439(2) 0.0636(8) Uani 0.90 1 d P F 1
C23 C 1.0657(5) 0.15432(19) 0.6298(3) 0.0623(10) Uani 0.90 1 d P F 1
C24 C 0.9544(6) 0.1106(2) 0.6109(4) 0.1015(18) Uani 0.90 1 d P F 1
H24A H 0.9577 0.0761 0.5601 0.152 Uiso 0.90 1 calc PR F 1
H24B H 0.8765 0.1386 0.5864 0.152 Uiso 0.90 1 calc PR F 1
H24C H 0.9531 0.0873 0.6733 0.152 Uiso 0.90 1 calc PR F 1

loop_
_atom_site_aniso_label
_atom_site_aniso_U_11
_atom_site_aniso_U_22
_atom_site_aniso_U_33
_atom_site_aniso_U_23
_atom_site_aniso_U_13
_atom_site_aniso_U_12
P1 0.0549(5) 0.0361(4) 0.0772(6) 0.0018(4) 0.0245(4) -0.0002(3)
F1 0.0566(11) 0.0578(11) 0.0859(14) 0.0035(10) 0.0244(10) 0.0091(9)
F2 0.0734(14) 0.0615(13) 0.162(2) -0.0252(15) 0.0326(15) 0.0173(11)
F3 0.0578(11) 0.0585(12) 0.0945(15) -0.0142(10) 0.0155(10) -0.0050(9)
F4 0.0880(14) 0.0543(11) 0.0780(13) -0.0083(10) 0.0204(11) -0.0081(10)
F5 0.0923(15) 0.0649(13) 0.0806(14) 0.0235(11) 0.0130(12) -0.0174(11)
F6 0.1191(19) 0.0592(13) 0.1058(18) -0.0011(11) 0.0718(16) -0.0168(12)
P2 0.0568(5) 0.0368(4) 0.0606(5) 0.0116(3) 0.0181(4) 0.0080(3)
F7 0.073(3) 0.106(4) 0.092(3) 0.023(3) 0.005(2) 0.027(3)
F8 0.101(3) 0.069(2) 0.054(2) 0.0210(18) 0.0036(19) 0.014(2)
F9 0.073(3) 0.058(3) 0.125(4) -0.011(2) 0.040(3) 0.013(2)
F10 0.077(3) 0.081(3) 0.100(3) -0.038(3) -0.002(2) 0.028(2)
F11 0.066(2) 0.0442(19) 0.156(5) 0.019(3) 0.018(3) -0.0018(17)
F12 0.071(2) 0.051(2) 0.135(4) 0.039(3) 0.020(3) -0.0067(18)
F13 0.098(4) 0.094(4) 0.069(3) 0.012(3) 0.043(3) -0.004(3)
F14 0.070(3) 0.169(7) 0.069(3) 0.045(4) 0.038(3) 0.000(4)
F15 0.111(4) 0.194(7) 0.132(5) -0.111(5) 0.061(4) -0.077(4)
F16 0.111(4) 0.194(7) 0.132(5) -0.111(5) 0.061(4) -0.077(4)
F17 0.077(3) 0.076(3) 0.294(10) 0.096(6) 0.073(5) 0.031(3)
F18 0.077(3) 0.076(3) 0.294(10) 0.096(6) 0.073(5) 0.031(3)
S1 0.0794(5) 0.0341(3) 0.0431(4) -0.0019(3) 0.0234(4) -0.0014(3)
S2 0.0733(5) 0.0476(4) 0.0436(4) -0.0015(3) 0.0110(4) 0.0020(4)
N1 0.0783(18) 0.0276(11) 0.0424(13) 0.0017(9) 0.0263(13) 0.0002(11)
N2 0.0729(17) 0.0302(11) 0.0373(12) -0.0048(9) 0.0260(12) 0.0001(11)
C1 0.109(3) 0.0367(15) 0.0433(16) 0.0052(12) 0.0364(18) 0.0049(16)
C2 0.070(2) 0.0380(15) 0.0538(17) -0.0076(13) 0.0334(16) -0.0105(14)
C3 0.0559(17) 0.0399(14) 0.0418(14) -0.0090(11) 0.0197(13) -0.0083(12)
C4 0.0539(16) 0.0203(10) 0.0413(14) -0.0029(10) 0.0191(12) -0.0011(10)
C5 0.0550(17) 0.0430(15) 0.0484(16) 0.0012(12) 0.0186(14) 0.0044(13)
C6 0.076(2) 0.0450(16) 0.0401(16) 0.0049(12) 0.0125(15) 0.0111(15)
C7 0.0531(16) 0.0222(11) 0.0384(13) -0.0052(9) 0.0176(12) -0.0012(10)
C8 0.0492(16) 0.0442(15) 0.0435(15) 0.0001(12) 0.0130(13) -0.0083(12)
C9 0.068(2) 0.0492(17) 0.0388(15) -0.0033(12) 0.0101(14) -0.0099(15)
C10 0.069(2) 0.0365(14) 0.0573(18) 0.0025(12) 0.0368(16) 0.0114(14)
C11 0.0548(17) 0.0385(14) 0.0484(16) 0.0055(12) 0.0215(13) 0.0108(12)
C12 0.092(2) 0.0378(15) 0.0411(15) -0.0018(12) 0.0332(16) 0.0025(15)
C13 0.079(2) 0.0380(14) 0.0308(13) 0.0003(11) 0.0262(13) 0.0054(14)
C14 0.067(2) 0.0459(16) 0.0466(16) 0.0048(13) 0.0283(15) 0.0079(14)
C15 0.078(2) 0.0403(15) 0.0502(17) 0.0038(13) 0.0296(15) -0.0029(15)
C19B 0.071(7) 0.091(9) 0.075(8) -0.007(6) 0.012(6) 0.009(7)
C16 0.088(2) 0.0353(14) 0.0335(14) 0.0063(11) 0.0285(15) 0.0062(15)
C17 0.076(2) 0.0478(17) 0.0378(15) 0.0025(12) 0.0209(14) 0.0133(15)
C19A 0.071(7) 0.091(9) 0.075(8) -0.007(6) 0.012(6) 0.009(7)
C18 0.069(2) 0.0463(16) 0.0349(14) -0.0030(12) 0.0187(13) 0.0012(14)
C19 0.071(7) 0.091(9) 0.075(8) -0.007(6) 0.012(6) 0.009(7)
C20 0.079(2) 0.0551(19) 0.066(2) 0.0041(16) 0.0288(18) 0.0005(17)
C21 0.066(2) 0.063(2) 0.070(2) 0.0006(17) 0.0176(18) 0.0007(17)
C22 0.0726(18) 0.0271(12) 0.0352(13) -0.0014(10) 0.0129(14) -0.0015(13)
N3 0.080(2) 0.0495(18) 0.0577(18) 0.0077(14) 0.0141(17) 0.0119(17)
C23 0.090(3) 0.0390(19) 0.065(2) 0.0055(16) 0.034(2) 0.009(2)
C24 0.142(5) 0.064(3) 0.128(4) -0.014(3) 0.085(4) -0.037(3)

loop_
_atom_type_symbol
_atom_type_description
_atom_type_scat_dispersion_real
_atom_type_scat_dispersion_imag
_atom_type_scat_source
C C 0.0033 0.0016 'International Tables Vol C Tables 4.2.6.8 and 6.1.1.4'
H H 0.0000 0.0000 'International Tables Vol C Tables 4.2.6.8 and 6.1.1.4'
N N 0.0061 0.0033 'International Tables Vol C Tables 4.2.6.8 and 6.1.1.4'
F F 0.0171 0.0103 'International Tables Vol C Tables 4.2.6.8 and 6.1.1.4'
P P 0.1023 0.0942 'International Tables Vol C Tables 4.2.6.8 and 6.1.1.4'
S S 0.1246 0.1234 'International Tables Vol C Tables 4.2.6.8 and 6.1.1.4'

loop_
_geom_angle_atom_site_label_1
_geom_angle_atom_site_label_2
_geom_angle_atom_site_label_3
_geom_angle
_geom_angle_site_symmetry_1
_geom_angle_site_symmetry_3
_geom_angle_publ_flag
F2 P1 F6 90.53(14) . . ?
F2 P1 F1 179.32(14) . . ?
F6 P1 F1 89.70(12) . . ?
F2 P1 F4 90.77(13) . . ?
F6 P1 F4 90.45(13) . . ?
F1 P1 F4 89.87(11) . . ?
F2 P1 F5 90.29(15) . . ?
F6 P1 F5 179.15(13) . . ?
F1 P1 F5 89.48(12) . . ?
F4 P1 F5 89.77(12) . . ?
F2 P1 F3 89.91(13) . . ?
F6 P1 F3 89.66(12) . . ?
F1 P1 F3 89.45(11) . . ?
F4 P1 F3 179.31(12) . . ?
F5 P1 F3 90.10(12) . . ?
F18 P2 F16 89.9(7) . . ?
F18 P2 F8 130.3(6) . . ?
F16 P2 F8 126.4(6) . . ?
F18 P2 F12 78.5(3) . . ?
F16 P2 F12 135.9(5) . . ?
F8 P2 F12 91.4(2) . . ?
F18 P2 F10 139.5(6) . . ?
F16 P2 F10 70.0(4) . . ?
F8 P2 F10 88.7(2) . . ?
F12 P2 F10 91.8(3) . . ?
F16 P2 F9 104.1(4) . . ?
F8 P2 F9 95.7(3) . . ?
F12 P2 F9 92.2(3) . . ?
F10 P2 F9 174.1(2) . . ?
F18 P2 F13 91.9(5) . . ?
F16 P2 F13 93.3(4) . . ?
F8 P2 F13 115.1(3) . . ?
F10 P2 F13 56.2(3) . . ?
F9 P2 F13 124.7(3) . . ?
F18 P2 F14 91.9(5) . . ?
F16 P2 F14 90.3(4) . . ?
F8 P2 F14 59.7(3) . . ?
F12 P2 F14 132.0(4) . . ?
F10 P2 F14 121.9(4) . . ?
F9 P2 F14 57.8(3) . . ?
F13 P2 F14 174.8(3) . . ?
F18 P2 F15 92.1(7) . . ?
F16 P2 F15 177.6(5) . . ?
F8 P2 F15 52.8(5) . . ?
F10 P2 F15 107.6(3) . . ?
F9 P2 F15 78.3(3) . . ?
F13 P2 F15 85.4(4) . . ?
F14 P2 F15 90.9(4) . . ?
F18 P2 F17 175.7(6) . . ?
F16 P2 F17 89.7(7) . . ?
F8 P2 F17 52.8(5) . . ?
F12 P2 F17 98.9(3) . . ?
F9 P2 F17 146.5(5) . . ?
F13 P2 F17 83.8(4) . . ?
F14 P2 F17 92.4(4) . . ?
F15 P2 F17 88.2(6) . . ?
F18 P2 F7 52.2(6) . . ?
F16 P2 F7 52.2(5) . . ?
F8 P2 F7 177.5(3) . . ?
F12 P2 F7 89.0(3) . . ?
F10 P2 F7 88.8(3) . . ?
F9 P2 F7 86.8(3) . . ?
F13 P2 F7 63.6(3) . . ?
F14 P2 F7 121.6(3) . . ?
F15 P2 F7 128.5(5) . . ?
F17 P2 F7 124.7(6) . . ?
F18 P2 F11 99.2(3) . . ?
F8 P2 F11 93.3(3) . . ?
F12 P2 F11 175.2(3) . . ?
F10 P2 F11 87.3(3) . . ?
F9 P2 F11 88.4(2) . . ?
F13 P2 F11 130.8(4) . . ?
F14 P2 F11 51.9(3) . . ?
F15 P2 F11 141.2(4) . . ?
F17 P2 F11 83.2(3) . . ?
F7 P2 F11 86.2(3) . . ?
C20 S1 C22 94.30(16) . . ?
C21 S2 C22 94.37(16) . . ?
C2 N1 C6 120.5(2) . . ?
C2 N1 C1 119.7(3) . . ?
C6 N1 C1 119.5(3) . . ?
C10 N2 C9 120.2(2) . . ?
C10 N2 C12 119.4(3) . . ?
C9 N2 C12 120.1(3) . . ?
N1 C1 C16 107.4(2) . 3_655 ?
N1 C1 H1A 110.2 . . ?
C16 C1 H1A 110.2 3_655 . ?
N1 C1 H1B 110.2 . . ?
C16 C1 H1B 110.2 3_655 . ?
H1A C1 H1B 108.5 . . ?
N1 C2 C3 121.4(3) . . ?
N1 C2 H2 119.3 . . ?
C3 C2 H2 119.3 . . ?
C2 C3 C4 120.0(3) . . ?
C2 C3 H3 120.0 . . ?
C4 C3 H3 120.0 . . ?
C3 C4 C5 116.7(3) . . ?
C3 C4 C7 121.8(3) . . ?
C5 C4 C7 121.4(2) . . ?
C6 C5 C4 120.5(3) . . ?
C6 C5 H5 119.7 . . ?
C4 C5 H5 119.7 . . ?
N1 C6 C5 120.9(3) . . ?
N1 C6 H6 119.6 . . ?
C5 C6 H6 119.6 . . ?
C8 C7 C11 117.0(2) . . ?
C8 C7 C4 121.8(2) . . ?
C11 C7 C4 121.1(3) . . ?
C9 C8 C7 120.1(3) . . ?
C9 C8 H8 120.0 . . ?
C7 C8 H8 120.0 . . ?
N2 C9 C8 121.4(3) . . ?
N2 C9 H9 119.3 . . ?
C8 C9 H9 119.3 . . ?
N2 C10 C11 120.8(3) . . ?
N2 C10 H10 119.6 . . ?
C11 C10 H10 119.6 . . ?
C10 C11 C7 120.5(3) . . ?
C10 C11 H11 119.8 . . ?
C7 C11 H11 119.8 . . ?
N2 C12 C13 108.7(2) . . ?
N2 C12 H12A 110.0 . . ?
C13 C12 H12A 110.0 . . ?
N2 C12 H12B 110.0 . . ?
C13 C12 H12B 110.0 . . ?
H12A C12 H12B 108.3 . . ?
C14 C13 C18 119.3(3) . . ?
C14 C13 C12 120.1(3) . . ?
C18 C13 C12 120.5(3) . . ?
C13 C14 C15 120.7(3) . . ?
C13 C14 H14 119.6 . . ?
C15 C14 H14 119.6 . . ?
C16 C15 C14 119.7(3) . . ?
C16 C15 C19B 128.3(18) . . ?
C14 C15 C19B 108.6(17) . . ?
C16 C15 H15 120.1 . . ?
C14 C15 H15 120.1 . . ?
C15 C19B H19G 109.5 . . ?
C15 C19B H19H 109.5 . . ?
H19G C19B H19H 109.5 . . ?
C15 C19B H19I 109.5 . . ?
H19G C19B H19I 109.5 . . ?
H19H C19B H19I 109.5 . . ?
C15 C16 C17 120.0(3) . . ?
C15 C16 C1 120.1(3) . 3_655 ?
C17 C16 C1 119.8(3) . 3_655 ?
C16 C17 C18 120.1(3) . . ?
C16 C17 C19A 123.2(16) . . ?
C18 C17 C19A 116.5(16) . . ?
C16 C17 H17 120.0 . . ?
C18 C17 H17 120.0 . . ?
C17 C19A H19D 109.5 . . ?
C17 C19A H19E 109.5 . . ?
H19D C19A H19E 109.5 . . ?
C17 C19A H19F 109.5 . . ?
H19D C19A H19F 109.5 . . ?
H19E C19A H19F 109.5 . . ?
C19 C18 C13 122.1(7) . . ?
C19 C18 C17 117.7(7) . . ?
C13 C18 C17 120.1(3) . . ?
C13 C18 H18 120.0 . . ?
C17 C18 H18 120.0 . . ?
C18 C19 H19A 109.5 . . ?
C18 C19 H19B 109.5 . . ?
H19A C19 H19B 109.5 . . ?
C18 C19 H19C 109.5 . . ?
H19A C19 H19C 109.5 . . ?
H19B C19 H19C 109.5 . . ?
C21 C20 S1 118.7(3) . . ?
C21 C20 H20 120.7 . . ?
S1 C20 H20 120.7 . . ?
C20 C21 S2 118.1(3) . . ?
C20 C21 H21 121.0 . . ?
S2 C21 H21 121.0 . . ?
C22 C22 S1 122.2(3) 3_655 . ?
C22 C22 S2 123.3(3) 3_655 . ?
S1 C22 S2 114.57(17) . . ?
N3 C23 C24 178.9(5) . . ?
C23 C24 H24A 109.5 . . ?
C23 C24 H24B 109.5 . . ?
H24A C24 H24B 109.5 . . ?
C23 C24 H24C 109.5 . . ?
H24A C24 H24C 109.5 . . ?
H24B C24 H24C 109.5 . . ?

loop_
_geom_bond_atom_site_label_1
_geom_bond_atom_site_label_2
_geom_bond_distance
_geom_bond_site_symmetry_2
_geom_bond_publ_flag
P1 F2 1.583(2) . ?
P1 F6 1.586(2) . ?
P1 F1 1.5914(19) . ?
P1 F4 1.596(2) . ?
P1 F5 1.596(2) . ?
P1 F3 1.602(2) . ?
P2 F18 1.508(6) . ?
P2 F16 1.527(6) . ?
P2 F8 1.539(3) . ?
P2 F12 1.553(4) . ?
P2 F10 1.557(4) . ?
P2 F9 1.568(4) . ?
P2 F13 1.571(5) . ?
P2 F14 1.573(5) . ?
P2 F15 1.592(6) . ?
P2 F17 1.593(6) . ?
P2 F7 1.612(4) . ?
P2 F11 1.619(4) . ?
S1 C20 1.728(4) . ?
S1 C22 1.753(3) . ?
S2 C21 1.731(4) . ?
S2 C22 1.757(3) . ?
N1 C2 1.324(4) . ?
N1 C6 1.333(4) . ?
N1 C1 1.500(4) . ?
N2 C10 1.328(4) . ?
N2 C9 1.334(4) . ?
N2 C12 1.496(3) . ?
C1 C16 1.519(4) 3_655 ?
C1 H1A 0.9900 . ?
C1 H1B 0.9900 . ?
C2 C3 1.385(4) . ?
C2 H2 0.9500 . ?
C3 C4 1.390(4) . ?
C3 H3 0.9500 . ?
C4 C5 1.394(4) . ?
C4 C7 1.485(3) . ?
C5 C6 1.376(4) . ?
C5 H5 0.9500 . ?
C6 H6 0.9500 . ?
C7 C8 1.383(4) . ?
C7 C11 1.392(4) . ?
C8 C9 1.375(4) . ?
C8 H8 0.9500 . ?
C9 H9 0.9500 . ?
C10 C11 1.375(4) . ?
C10 H10 0.9500 . ?
C11 H11 0.9500 . ?
C12 C13 1.517(4) . ?
C12 H12A 0.9900 . ?
C12 H12B 0.9900 . ?
C13 C14 1.383(4) . ?
C13 C18 1.385(4) . ?
C14 C15 1.386(4) . ?
C14 H14 0.9500 . ?
C15 C16 1.379(4) . ?
C15 C19B 1.45(4) . ?
C15 H15 0.9500 . ?
C19B H19G 0.9800 . ?
C19B H19H 0.9800 . ?
C19B H19I 0.9800 . ?
C16 C17 1.383(5) . ?
C16 C1 1.519(4) 3_655 ?
C17 C18 1.390(4) . ?
C17 C19A 1.58(4) . ?
C17 H17 0.9500 . ?
C19A H19D 0.9800 . ?
C19A H19E 0.9800 . ?
C19A H19F 0.9800 . ?
C18 C19 1.347(13) . ?
C18 H18 0.9500 . ?
C19 H19A 0.9800 . ?
C19 H19B 0.9800 . ?
C19 H19C 0.9800 . ?
C20 C21 1.309(5) . ?
C20 H20 0.9500 . ?
C21 H21 0.9500 . ?
C22 C22 1.334(6) 3_655 ?
N3 C23 1.122(5) . ?
C23 C24 1.437(6) . ?
C24 H24A 0.9800 . ?
C24 H24B 0.9800 . ?
C24 H24C 0.9800 . ?

loop_
_geom_torsion_atom_site_label_1
_geom_torsion_atom_site_label_2
_geom_torsion_atom_site_label_3
_geom_torsion_atom_site_label_4
_geom_torsion
_geom_torsion_site_symmetry_1
_geom_torsion_site_symmetry_2
_geom_torsion_site_symmetry_3
_geom_torsion_site_symmetry_4
_geom_torsion_publ_flag
C2 N1 C1 C16 89.5(3) . . . 3_655 ?
C6 N1 C1 C16 -83.8(3) . . . 3_655 ?
C6 N1 C2 C3 2.1(4) . . . . ?
C1 N1 C2 C3 -171.1(2) . . . . ?
N1 C2 C3 C4 0.2(4) . . . . ?
C2 C3 C4 C5 -2.4(4) . . . . ?
C2 C3 C4 C7 175.0(2) . . . . ?
C3 C4 C5 C6 2.4(4) . . . . ?
C7 C4 C5 C6 -174.9(2) . . . . ?
C2 N1 C6 C5 -2.0(4) . . . . ?
C1 N1 C6 C5 171.2(3) . . . . ?
C4 C5 C6 N1 -0.3(4) . . . . ?
C3 C4 C7 C8 -5.8(4) . . . . ?
C5 C4 C7 C8 171.4(2) . . . . ?
C3 C4 C7 C11 176.5(2) . . . . ?
C5 C4 C7 C11 -6.2(4) . . . . ?
C11 C7 C8 C9 2.4(4) . . . . ?
C4 C7 C8 C9 -175.3(2) . . . . ?
C10 N2 C9 C8 -2.1(4) . . . . ?
C12 N2 C9 C8 171.8(3) . . . . ?
C7 C8 C9 N2 0.2(4) . . . . ?
C9 N2 C10 C11 1.3(4) . . . . ?
C12 N2 C10 C11 -172.7(2) . . . . ?
N2 C10 C11 C7 1.4(4) . . . . ?
C8 C7 C11 C10 -3.2(4) . . . . ?
C4 C7 C11 C10 174.6(2) . . . . ?
C10 N2 C12 C13 90.7(3) . . . . ?
C9 N2 C12 C13 -83.3(3) . . . . ?
N2 C12 C13 C14 -91.4(3) . . . . ?
N2 C12 C13 C18 85.2(3) . . . . ?
C18 C13 C14 C15 -4.0(4) . . . . ?
C12 C13 C14 C15 172.7(2) . . . . ?
C13 C14 C15 C16 1.0(4) . . . . ?
C13 C14 C15 C19B 162.0(18) . . . . ?
C14 C15 C16 C17 2.8(4) . . . . ?
C19B C15 C16 C17 -154(2) . . . . ?
C14 C15 C16 C1 -172.1(2) . . . 3_655 ?
C19B C15 C16 C1 31(2) . . . 3_655 ?
C15 C16 C17 C18 -3.6(4) . . . . ?
C1 C16 C17 C18 171.4(2) 3_655 . . . ?
C15 C16 C17 C19A -177.9(19) . . . . ?
C1 C16 C17 C19A -3.0(19) 3_655 . . . ?
C14 C13 C18 C19 178.9(8) . . . . ?
C12 C13 C18 C19 2.2(8) . . . . ?
C14 C13 C18 C17 3.3(4) . . . . ?
C12 C13 C18 C17 -173.4(2) . . . . ?
C16 C17 C18 C19 -175.3(7) . . . . ?
C19A C17 C18 C19 -0.6(19) . . . . ?
C16 C17 C18 C13 0.5(4) . . . . ?
C19A C17 C18 C13 175.2(18) . . . . ?
C22 S1 C20 C21 0.3(3) . . . . ?
S1 C20 C21 S2 0.4(4) . . . . ?
C22 S2 C21 C20 -0.9(3) . . . . ?
C20 S1 C22 C22 179.0(3) . . . 3_655 ?
C20 S1 C22 S2 -0.82(18) . . . . ?
C21 S2 C22 C22 -178.9(3) . . . 3_655 ?
C21 S2 C22 S1 0.99(19) . . . . ?
